data_4504984
loop_
_publ_author_name
'Michaelides, Adonis'
'Skoulika, Stavroula'

_publ_contact_author 'Stavroula Skoulika'
_publ_section_title
;
 Reactive Microporous Rare-Earth Coordination Polymers that Exhibit
 Single-Crystal-to-Single-Crystal Dehydration and Rehydration
;
_journal_issue 2
_journal_name_full 'Crystal Growth &amp; Design'
_journal_page_first 529
_journal_paper_doi 10.1021/cg049725v
_journal_volume 5
_journal_year 2005
_chemical_formula_sum 'C12 H16 La2 O20'
_chemical_formula_weight 758.08
_chemical_name_systematic
; 
 ? 
;
_space_group_IT_number 2
_symmetry_cell_setting triclinic
_symmetry_space_group_name_Hall '-P 1'
_symmetry_space_group_name_H-M 'P -1'
_atom_sites_solution_hydrogens geom
_atom_sites_solution_primary direct
_atom_sites_solution_secondary difmap
_audit_creation_method SHELXL-97
_cell_angle_alpha 95.630(10)
_cell_angle_beta 115.610(10)
_cell_angle_gamma 110.260(10)
_cell_formula_units_Z 2
_cell_length_a 8.3070(10)
_cell_length_b 8.7690(10)
_cell_length_c 9.2040(10)
_cell_measurement_reflns_used 25
_cell_measurement_temperature 293(2)
_cell_measurement_theta_max 12.5
_cell_measurement_theta_min 10.5
_cell_volume 542.31(14)
_computing_cell_refinement XSCANS
_computing_data_collection XSCANS
_computing_data_reduction XSCANS
_computing_structure_refinement 'SHELXL-97 (Sheldrick, 1997)'
_computing_structure_solution 'SHELXS-97 (Sheldrick, 1990)'
_diffrn_ambient_temperature 293(2)
_diffrn_measured_fraction_theta_full 0.981
_diffrn_measured_fraction_theta_max 0.981
_diffrn_measurement_device_type P4
_diffrn_measurement_method scintillation
_diffrn_radiation_monochromator graphite
_diffrn_radiation_source 'fine-focus sealed tube'
_diffrn_radiation_type MoK\a
_diffrn_radiation_wavelength 0.71073
_diffrn_reflns_av_R_equivalents 0.0191
_diffrn_reflns_av_sigmaI/netI 0.0342
_diffrn_reflns_limit_h_max 9
_diffrn_reflns_limit_h_min 0
_diffrn_reflns_limit_k_max 9
_diffrn_reflns_limit_k_min -9
_diffrn_reflns_limit_l_max 9
_diffrn_reflns_limit_l_min -10
_diffrn_reflns_number 2017
_diffrn_reflns_theta_full 24.99
_diffrn_reflns_theta_max 24.99
_diffrn_reflns_theta_min 2.57
_diffrn_standards_interval_count 100
_diffrn_standards_number 2
_exptl_absorpt_coefficient_mu 3.983
_exptl_absorpt_correction_type none
_exptl_crystal_colour cplorless
_exptl_crystal_density_diffrn 2.321
_exptl_crystal_density_method 'not measured'
_exptl_crystal_description prismatic
_exptl_crystal_F_000 362
_exptl_crystal_size_max 0.18
_exptl_crystal_size_mid 0.12
_exptl_crystal_size_min 0.10
_refine_diff_density_max 0.668
_refine_diff_density_min -0.469
_refine_diff_density_rms 0.105
_refine_ls_extinction_method none
_refine_ls_goodness_of_fit_ref 1.131
_refine_ls_hydrogen_treatment mixed
_refine_ls_matrix_type fullcycle
_refine_ls_number_parameters 172
_refine_ls_number_reflns 1873
_refine_ls_number_restraints 0
_refine_ls_restrained_S_all 1.131
_refine_ls_R_factor_all 0.0212
_refine_ls_R_factor_gt 0.0203
_refine_ls_shift/su_max 0.120
_refine_ls_shift/su_mean 0.005
_refine_ls_structure_factor_coef Fsqd
_refine_ls_weighting_details 'w=1/[\s^2^(Fo^2^)+(0.0206P)^2^+0.3052P] where P=(Fo^2^+2Fc^2^)/3'
_refine_ls_weighting_scheme calc
_refine_ls_wR_factor_gt 0.0532
_refine_ls_wR_factor_ref 0.0537
_reflns_number_gt 1819
_reflns_number_total 1873
_reflns_threshold_expression >2sigma(I)
_cod_data_source_file cg049725vsi20040805_010139.cif
_cod_data_source_block laacet
_cod_depositor_comments
;
The following automatic conversions were performed:

'_refine_ls_weighting_scheme' value 'calc
w=1/[\s^2^(Fo^2^)+(0.0206P)^2^+0.3052P] where P=(Fo^2^+2Fc^2^)/3' was
changed to 'calc'. New tag '_refine_ls_weighting_details' was
created. The value of the new tag was set to
'w=1/[\s^2^(Fo^2^)+(0.0206P)^2^+0.3052P] where P=(Fo^2^+2Fc^2^)/3'.

Automatic conversion script
Id: cif_fix_values 3143 2015-03-26 13:38:13Z robertas 
;
_cod_original_cell_volume 542.31(9)
_cod_original_sg_symbol_H-M P-1
_cod_database_code 4504984

loop_
_symmetry_equiv_pos_as_xyz
'x, y, z'
'-x, -y, -z'

loop_
_atom_site_label
_atom_site_type_symbol
_atom_site_fract_x
_atom_site_fract_y
_atom_site_fract_z
_atom_site_U_iso_or_equiv
_atom_site_adp_type
_atom_site_occupancy
_atom_site_calc_flag
La La 0.07992(2) 0.00859(2) 0.269681(19) 0.01618(8) Uani 1 d
O1 O -0.1546(3) 0.0260(3) -0.0113(3) 0.0246(5) Uani 1 d
O2 O 0.3959(4) 0.0124(4) 0.2626(3) 0.0296(6) Uani 1 d
O3 O -0.0939(4) -0.2988(3) 0.0939(3) 0.0334(6) Uani 1 d
O4 O -0.0727(5) -0.4885(4) 0.2369(3) 0.0548(11) Uani 1 d
O5 O 0.3711(4) 0.2003(3) 0.5497(3) 0.0313(6) Uani 1 d
O6 O -0.1909(4) -0.1295(4) 0.3275(4) 0.0395(7) Uani 1 d
O7 O 0.2606(4) 0.2964(4) 0.2436(3) 0.0325(6) Uani 1 d
O8 O -0.0324(4) 0.2283(4) 0.3418(4) 0.0314(6) Uani 1 d
O9 O 0.2123(4) -0.1676(3) 0.4607(3) 0.0267(6) Uani 1 d
C1 C 0.3287(5) -0.0048(4) 0.1076(4) 0.0212(7) Uani 1 d
C2 C 0.4534(5) -0.0012(5) 0.0334(5) 0.0268(8) Uani 1 d
C3 C -0.1508(6) -0.4451(5) 0.1101(5) 0.0305(9) Uani 1 d
C4 C 0.3314(6) -0.4241(5) 0.0401(5) 0.0311(9) Uani 1 d
C5 C 0.4758(6) -0.3255(5) 0.1653(5) 0.0267(8) Uani 1 d
C6 C 0.3491(5) 0.2101(4) 0.6751(4) 0.0217(7) Uani 1 d
O10 O 0.6678(6) 0.4410(5) 0.4269(6) 0.0890(16) Uani 1 d
H82 H -0.095(9) 0.219(8) 0.404(8) 0.080 Uiso 1 d
H71 H 0.227(10) 0.304(9) 0.163(8) 0.080 Uiso 1 d
H92 H 0.169(10) -0.260(8) 0.408(8) 0.080 Uiso 1 d
H91 H 0.329(10) -0.133(8) 0.521(8) 0.080 Uiso 1 d
H72 H 0.430(10) 0.349(8) 0.311(8) 0.080 Uiso 1 d
H81 H -0.035(10) 0.313(9) 0.313(8) 0.080 Uiso 1 d

loop_
_atom_site_aniso_label
_atom_site_aniso_U_11
_atom_site_aniso_U_22
_atom_site_aniso_U_33
_atom_site_aniso_U_23
_atom_site_aniso_U_13
_atom_site_aniso_U_12
La 0.01429(12) 0.01563(13) 0.01414(12) 0.00413(8) 0.00512(9) 0.00440(9)
O1 0.0179(12) 0.0369(15) 0.0187(12) 0.0085(10) 0.0067(10) 0.0146(11)
O2 0.0224(13) 0.0462(16) 0.0217(13) 0.0121(11) 0.0098(11) 0.0173(12)
O3 0.0391(16) 0.0182(13) 0.0216(13) 0.0038(10) 0.0051(12) 0.0039(12)
O4 0.066(3) 0.0247(16) 0.0268(17) 0.0107(13) -0.0058(17) 0.0078(16)
O5 0.0315(14) 0.0312(14) 0.0171(12) 0.0028(10) 0.0069(11) 0.0067(12)
O6 0.0255(14) 0.0339(16) 0.0568(19) 0.0175(14) 0.0215(14) 0.0080(12)
O7 0.0298(15) 0.0285(14) 0.0261(14) 0.0113(12) 0.0102(13) 0.0028(12)
O8 0.0439(16) 0.0299(15) 0.0373(16) 0.0180(12) 0.0265(14) 0.0235(13)
O9 0.0251(14) 0.0230(13) 0.0251(14) 0.0074(11) 0.0072(11) 0.0100(11)
C1 0.0195(17) 0.0263(18) 0.0206(17) 0.0083(14) 0.0106(14) 0.0117(14)
C2 0.0237(18) 0.037(2) 0.0255(18) 0.0144(16) 0.0132(15) 0.0169(16)
C3 0.037(2) 0.0211(19) 0.0193(17) 0.0019(14) 0.0072(16) 0.0074(16)
C4 0.034(2) 0.0215(19) 0.0232(19) 0.0074(16) 0.0075(18) 0.0052(17)
C5 0.034(2) 0.0217(18) 0.0214(18) 0.0065(15) 0.0134(17) 0.0091(17)
C6 0.0190(17) 0.0165(16) 0.0232(18) 0.0062(13) 0.0063(14) 0.0063(14)
O10 0.044(2) 0.040(2) 0.123(4) 0.001(2) -0.003(2) 0.0176(18)

loop_
_atom_type_symbol
_atom_type_description
_atom_type_scat_dispersion_real
_atom_type_scat_dispersion_imag
_atom_type_scat_source
C C 0.0033 0.0016 'International Tables Vol C Tables 4.2.6.8 and 6.1.1.4'
H H 0.0000 0.0000 'International Tables Vol C Tables 4.2.6.8 and 6.1.1.4'
O O 0.0106 0.0060 'International Tables Vol C Tables 4.2.6.8 and 6.1.1.4'
La La -0.2871 2.4523 'International Tables Vol C Tables 4.2.6.8 and 6.1.1.4'

loop_
_geom_angle_atom_site_label_1
_geom_angle_atom_site_label_2
_geom_angle_atom_site_label_3
_geom_angle
_geom_angle_site_symmetry_1
_geom_angle_site_symmetry_3
O6 La O5 105.16(10) . .
O6 La O3 74.64(10) . .
O5 La O3 139.97(9) . .
O6 La O1 92.37(9) . .
O5 La O1 139.84(9) . .
O3 La O1 79.15(8) . .
O6 La O7 138.49(10) . .
O5 La O7 69.35(9) . .
O3 La O7 136.60(9) . .
O1 La O7 73.59(9) . .
O6 La O8 70.91(10) . .
O5 La O8 77.64(9) . .
O3 La O8 135.09(9) . .
O1 La O8 74.46(9) . .
O7 La O8 67.73(10) . .
O6 La O9 77.94(9) . .
O5 La O9 69.39(9) . .
O3 La O9 71.58(8) . .
O1 La O9 150.64(8) . .
O7 La O9 130.92(9) . .
O8 La O9 126.07(9) . .
O6 La O2 148.03(9) . .
O5 La O2 73.95(9) . .
O3 La O2 85.92(9) . .
O1 La O2 108.86(8) . .
O7 La O2 72.16(10) . .
O8 La O2 136.87(9) . .
O9 La O2 71.87(8) . .
O6 La O1 138.08(9) . 2
O5 La O1 115.97(8) . 2
O3 La O1 68.96(9) . 2
O1 La O1 61.35(9) . 2
O7 La O1 68.47(9) . 2
O8 La O1 124.27(8) . 2
O9 La O1 108.44(8) . 2
O2 La O1 48.48(7) . 2
O6 La C1 151.63(10) . .
O5 La C1 94.61(9) . .
O3 La C1 77.14(10) . .
O1 La C1 85.02(8) . .
O7 La C1 67.54(10) . .
O8 La C1 134.40(9) . .
O9 La C1 90.62(9) . .
O2 La C1 24.17(8) . .
O1 La C1 24.34(8) 2 .
C1 O1 La 145.6(2) 2 .
C1 O1 La 92.72(19) 2 2
La O1 La 118.65(9) . 2
C1 O2 La 96.4(2) . .
C3 O3 La 139.6(2) . .
C6 O5 La 118.7(2) . .
C6 O6 La 168.3(3) 2_556 .
La O7 H71 116(6) . .
La O7 H72 115(4) . .
H71 O7 H72 109(6) . .
La O8 H82 124(4) . .
La O8 H81 133(5) . .
H82 O8 H81 103(6) . .
La O9 H92 110(5) . .
La O9 H91 119(5) . .
H92 O9 H91 110(6) . .
O2 C1 O1 122.2(3) . 2
O2 C1 C2 120.0(3) . .
O1 C1 C2 117.7(3) 2 .
O2 C1 La 59.40(18) . .
O1 C1 La 62.94(17) 2 .
C2 C1 La 176.9(3) . .
C2 C2 C1 176.8(5) 2_655 .
O4 C3 O3 126.9(3) . .
O4 C3 C4 118.3(3) . 2_545
O3 C3 C4 114.9(3) . 2_545
C5 C4 C3 176.4(4) . 2_545
C4 C5 C6 176.9(4) . 2_656
O5 C6 O6 124.6(3) . 2_556
O5 C6 C5 116.1(3) . 2_656
O6 C6 C5 119.3(3) 2_556 2_656

loop_
_geom_bond_atom_site_label_1
_geom_bond_atom_site_label_2
_geom_bond_distance
_geom_bond_site_symmetry_2
La O6 2.467(3) .
La O5 2.503(3) .
La O3 2.529(3) .
La O1 2.537(2) .
La O7 2.547(3) .
La O8 2.560(3) .
La O9 2.594(3) .
La O2 2.642(3) .
La O1 2.720(2) 2
La C1 3.051(3) .
O1 C1 1.259(4) 2
O1 La 2.720(2) 2
O2 C1 1.257(4) .
O3 C3 1.253(5) .
O4 C3 1.238(5) .
O5 C6 1.244(4) .
O6 C6 1.246(4) 2_556
O7 H71 0.69(6) .
O7 H72 1.15(7) .
O8 H82 0.92(7) .
O8 H81 0.82(7) .
O9 H92 0.77(6) .
O9 H91 0.80(7) .
C1 O1 1.259(4) 2
C1 C2 1.461(5) .
C2 C2 1.176(7) 2_655
C3 C4 1.477(5) 2_545
C4 C5 1.186(5) .
C4 C3 1.477(5) 2_545
C5 C6 1.462(5) 2_656
C6 O6 1.246(4) 2_556
C6 C5 1.462(5) 2_656

loop_
_geom_torsion_atom_site_label_1
_geom_torsion_atom_site_label_2
_geom_torsion_atom_site_label_3
_geom_torsion_atom_site_label_4
_geom_torsion
_geom_torsion_site_symmetry_1
_geom_torsion_site_symmetry_4
O6 La O1 C1 7.7(4) . 2
O5 La O1 C1 -109.3(4) . 2
O3 La O1 C1 81.6(4) . 2
O7 La O1 C1 -132.5(4) . 2
O8 La O1 C1 -61.7(4) . 2
O9 La O1 C1 77.1(4) . 2
O2 La O1 C1 163.4(4) . 2
O1 La O1 C1 153.4(5) 2 2
C1 La O1 C1 159.4(4) . 2
O6 La O1 La -145.69(11) . 2
O5 La O1 La 97.25(15) . 2
O3 La O1 La -71.82(12) . 2
O7 La O1 La 74.03(12) . 2
O8 La O1 La 144.88(13) . 2
O9 La O1 La -76.4(2) . 2
O2 La O1 La 10.01(13) . 2
O1 La O1 La 0.0 2 2
C1 La O1 La 6.00(11) . 2
O6 La O2 C1 119.3(2) . .
O5 La O2 C1 -147.7(2) . .
O3 La O2 C1 67.3(2) . .
O1 La O2 C1 -9.8(2) . .
O7 La O2 C1 -74.7(2) . .
O8 La O2 C1 -96.9(2) . .
O9 La O2 C1 139.2(2) . .
O1 La O2 C1 2.0(2) 2 .
O6 La O3 C3 -51.0(4) . .
O5 La O3 C3 44.4(5) . .
O1 La O3 C3 -146.5(4) . .
O7 La O3 C3 161.9(4) . .
O8 La O3 C3 -91.9(4) . .
O9 La O3 C3 31.1(4) . .
O2 La O3 C3 103.4(4) . .
O1 La O3 C3 150.2(4) 2 .
C1 La O3 C3 126.2(4) . .
O6 La O5 C6 -2.6(3) . .
O3 La O5 C6 -86.6(3) . .
O1 La O5 C6 110.2(3) . .
O7 La O5 C6 134.1(3) . .
O8 La O5 C6 63.5(3) . .
O9 La O5 C6 -73.1(3) . .
O2 La O5 C6 -149.4(3) . .
O1 La O5 C6 -174.2(2) 2 .
C1 La O5 C6 -162.0(3) . .
O5 La O6 C6 171.1(13) . 2_556
O3 La O6 C6 -50.5(13) . 2_556
O1 La O6 C6 27.6(13) . 2_556
O7 La O6 C6 95.2(13) . 2_556
O8 La O6 C6 100.2(13) . 2_556
O9 La O6 C6 -124.5(13) . 2_556
O2 La O6 C6 -105.1(13) . 2_556
O1 La O6 C6 -20.2(13) 2 2_556
C1 La O6 C6 -56.3(13) . 2_556
La O2 C1 O1 -3.8(4) . 2
La O2 C1 C2 176.5(3) . .
O6 La C1 O2 -103.5(3) . .
O5 La C1 O2 31.0(2) . .
O3 La C1 O2 -109.3(2) . .
O1 La C1 O2 170.7(2) . .
O7 La C1 O2 96.4(2) . .
O8 La C1 O2 108.2(2) . .
O9 La C1 O2 -38.4(2) . .
O1 La C1 O2 -176.4(4) 2 .
O6 La C1 O1 72.9(3) . 2
O5 La C1 O1 -152.6(2) . 2
O3 La C1 O1 67.1(2) . 2
O1 La C1 O1 -12.9(2) . 2
O7 La C1 O1 -87.2(2) . 2
O8 La C1 O1 -75.4(2) . 2
O9 La C1 O1 138.1(2) . 2
O2 La C1 O1 176.4(4) . 2
O6 La C1 C2 176(4) . .
O5 La C1 C2 -50(4) . .
O3 La C1 C2 170(4) . .
O1 La C1 C2 90(4) . .
O7 La C1 C2 16(4) . .
O8 La C1 C2 28(4) . .
O9 La C1 C2 -119(4) . .
O2 La C1 C2 -81(4) . .
O1 La C1 C2 103(4) 2 .
O2 C1 C2 C2 -176(10) . 2_655
O1 C1 C2 C2 4(10) 2 2_655
La C1 C2 C2 -98(11) . 2_655
La O3 C3 O4 -31.4(7) . .
La O3 C3 C4 148.1(3) . 2_545
C3 C4 C5 C6 -15(14) 2_545 2_656
La O5 C6 O6 0.6(5) . 2_556
La O5 C6 C5 -179.5(2) . 2_656
